data_7160269
loop_
_publ_author_name
'Hopkins, Scarlet'
'Clarke, Kristen'
'Clegg, Jack Kay'
'Gee, William James'

_publ_section_title
;
 One-pot synthesis of azepine spiro[4.6]-\g-lactams by a Hantzsch-type
 reaction
;
_journal_name_full 'Organic &amp; Biomolecular Chemistry'
_journal_paper_doi 10.1039/D4OB01719F
_journal_year 2025
_chemical_formula_moiety 'C27 H16 N2 O3, H2 O, 1[C1H4O]'
_chemical_formula_sum 'C28 H22 N2 O5'
_chemical_formula_weight 466.47
_space_group_crystal_system monoclinic
_space_group_IT_number 15
_space_group_name_Hall '-I 2ya'
_space_group_name_H-M_alt 'I 1 2/a 1'
_atom_sites_solution_hydrogens mixed
_atom_sites_solution_primary dual
_audit_creation_date 2024-10-11
_audit_creation_method
;
Olex2 1.5
(compiled 2024.01.12 svn.r2f8d729c for OlexSys, GUI svn.r6928)
;
_audit_update_record
;
2024-10-11 deposited with the CCDC.	2024-11-27 downloaded from the CCDC.
;
_cell_angle_alpha 90
_cell_angle_beta 110.155(6)
_cell_angle_gamma 90
_cell_formula_units_Z 8
_cell_length_a 23.0157(11)
_cell_length_b 7.5409(3)
_cell_length_c 27.2889(15)
_cell_measurement_reflns_used 2630
_cell_measurement_temperature 190(2)
_cell_measurement_theta_max 27.7000
_cell_measurement_theta_min 2.8790
_cell_volume 4446.2(4)
_computing_cell_refinement 'CrysAlisPro 1.171.41.123a (Rigaku OD, 2022)'
_computing_data_collection 'CrysAlisPro 1.171.41.123a (Rigaku OD, 2022)'
_computing_data_reduction 'CrysAlisPro 1.171.41.123a (Rigaku OD, 2022)'
_computing_molecular_graphics 'Olex2 1.5 (Dolomanov et al., 2009)'
_computing_publication_material 'Olex2 1.5 (Dolomanov et al., 2009)'
_computing_structure_refinement 'SHELXL 2018/3 (Sheldrick, 2015)'
_computing_structure_solution 'SHELXT 2014/5 (Sheldrick, 2014)'
_diffrn_ambient_temperature 190(2)
_diffrn_detector 'CCD plate'
_diffrn_detector_area_resol_mean 16.0434
_diffrn_detector_type EosS2
_diffrn_measured_fraction_theta_full 0.998
_diffrn_measured_fraction_theta_max 0.998
_diffrn_measurement_details
;
List of Runs (angles in degrees, time in seconds):

  # Type    Start    End  Width  t~exp~   \w     \q     \k     \f   Frames
#--------------------------------------------------------------------------
  1  \w    -50.00  33.00   1.00   75.00    --   19.52 -38.00-120.00   83
  2  \w     -8.00  83.00   1.00   75.00    --   19.52  19.00-120.00   91
  3  \w    -12.00  15.00   1.00   75.00    --   19.52 -77.00  30.00   27
  4  \w    -79.00 -40.00   1.00   75.00    --  -20.77-178.00   0.00   39
  5  \w    -91.00 -45.00   1.00   75.00    --  -20.77-178.00-120.00   46
;
_diffrn_measurement_device 'four-circle diffractometer'
_diffrn_measurement_device_type 'Xcalibur, EosS2, Gemini ultra'
_diffrn_measurement_method '\w scans'
_diffrn_orient_matrix_type 'CrysAlisPro convention (1999,Acta A55,543-557)'
_diffrn_orient_matrix_UB_11 0.0124247000
_diffrn_orient_matrix_UB_12 -0.0679455000
_diffrn_orient_matrix_UB_13 -0.0114241000
_diffrn_orient_matrix_UB_21 -0.0139157000
_diffrn_orient_matrix_UB_22 0.0395306000
_diffrn_orient_matrix_UB_23 -0.0248888000
_diffrn_orient_matrix_UB_31 0.0270219000
_diffrn_orient_matrix_UB_32 0.0516439000
_diffrn_orient_matrix_UB_33 0.0040048000
_diffrn_radiation_monochromator graphite
_diffrn_radiation_probe x-ray
_diffrn_radiation_type 'Mo K\a'
_diffrn_radiation_wavelength 0.71073
_diffrn_reflns_av_R_equivalents 0.0421
_diffrn_reflns_av_unetI/netI 0.0557
_diffrn_reflns_Laue_measured_fraction_full 0.998
_diffrn_reflns_Laue_measured_fraction_max 0.998
_diffrn_reflns_limit_h_max 27
_diffrn_reflns_limit_h_min -18
_diffrn_reflns_limit_k_max 8
_diffrn_reflns_limit_k_min -9
_diffrn_reflns_limit_l_max 32
_diffrn_reflns_limit_l_min -32
_diffrn_reflns_number 10491
_diffrn_reflns_point_group_measured_fraction_full 0.998
_diffrn_reflns_point_group_measured_fraction_max 0.998
_diffrn_reflns_theta_full 25.122
_diffrn_reflns_theta_max 25.122
_diffrn_reflns_theta_min 2.816
_diffrn_source 'fine-focus sealed X-ray tube'
_diffrn_source_type 'Enhance (Mo) X-ray Source'
_exptl_absorpt_coefficient_mu 0.097
_exptl_absorpt_correction_T_max 1.00000
_exptl_absorpt_correction_T_min 0.52233
_exptl_absorpt_correction_type multi-scan
_exptl_absorpt_process_details
;
CrysAlisPro 1.171.41.123a (Rigaku Oxford Diffraction, 2022)
Empirical absorption correction using spherical harmonics,
implemented in SCALE3 ABSPACK scaling algorithm.
;
_exptl_crystal_colour red
_exptl_crystal_colour_primary red
_exptl_crystal_density_diffrn 1.394
_exptl_crystal_description prism
_exptl_crystal_F_000 1952
_exptl_crystal_size_max 0.3
_exptl_crystal_size_mid 0.05
_exptl_crystal_size_min 0.05
_refine_diff_density_max 0.135
_refine_diff_density_min -0.173
_refine_diff_density_rms 0.041
_refine_ls_extinction_method none
_refine_ls_goodness_of_fit_ref 1.010
_refine_ls_hydrogen_treatment mixed
_refine_ls_matrix_type full
_refine_ls_number_parameters 305
_refine_ls_number_reflns 3941
_refine_ls_number_restraints 1
_refine_ls_restrained_S_all 1.010
_refine_ls_R_factor_all 0.0724
_refine_ls_R_factor_gt 0.0469
_refine_ls_shift/su_max 0.001
_refine_ls_shift/su_mean 0.000
_refine_ls_structure_factor_coef Fsqd
_refine_ls_weighting_details 'w=1/[\s^2^(Fo^2^)+(0.0508P)^2^+0.2033P] where P=(Fo^2^+2Fc^2^)/3'
_refine_ls_weighting_scheme calc
_refine_ls_wR_factor_gt 0.1043
_refine_ls_wR_factor_ref 0.1160
_reflns_Friedel_coverage 0.000
_reflns_number_gt 2850
_reflns_number_total 3941
_reflns_threshold_expression 'I > 2\s(I)'
_cod_data_source_file d4ob01719f2.cif
_cod_data_source_block gwg23jc03_auto
_cod_database_code 7160269
_shelx_shelxl_version_number 2018/3
_chemical_oxdiff_formula 'C26 H15 N O5'
_chemical_oxdiff_usercomment SD2
_shelx_space_group_comment
;
The symmetry employed for this shelxl refinement is uniquely defined
by the following loop, which should always be used as a source of
symmetry information in preference to the above space-group names.
They are only intended as comments.
;
_shelx_estimated_absorpt_t_max 0.995
_shelx_estimated_absorpt_t_min 0.972
_reflns_odcompleteness_completeness 99.85
_reflns_odcompleteness_iscentric 1
_reflns_odcompleteness_theta 28.22
_olex2_refinement_description
;
1. Fixed Uiso
 At 1.2 times of:
  All C(H) groups, All C(H,H) groups, All N(H) groups
 At 1.5 times of:
  All O(H) groups
2. Restrained distances
 O4-H4B
 0.87 with sigma of 0.02
3.a Free rotating group:
 O4(H4A)
3.b Secondary CH2 refined with riding coordinates:
 C18(H18A,H18B)
3.c Aromatic/amide H refined with riding coordinates:
 N1(H1), N2(H2), C14(H14), C17(H17), C5(H5), C27(H27), C8(H8), C16(H16),
 C15(H15), C26(H26), C24(H24), C6(H6), C25(H25), C7(H7)
;
_smtbx_masks_special_details
;
A solvent mask was calculated and 120 electrons were 
found in a volume of 476\%A^3^ in 1 void per unit cell. 
This is consistent with the presence of 
MeOH per formula unit.
;
_smtbx_masks_void_probe_radius 1.2
_smtbx_masks_void_truncation_radius 1.2
_olex2_submission_special_instructions 'No special instructions were received'
_oxdiff_exptl_absorpt_empirical_details
;
Empirical correction (ABSPACK) includes:
- Absorption correction using spherical harmonics
- Frame scaling
- Detector area scaling
;
_oxdiff_exptl_absorpt_empirical_full_max 1.471
_oxdiff_exptl_absorpt_empirical_full_min 0.766

loop_
_space_group_symop_operation_xyz
'x, y, z'
'-x+1/2, y, -z'
'x+1/2, y+1/2, z+1/2'
'-x+1, y+1/2, -z+1/2'
'-x, -y, -z'
'x-1/2, -y, z'
'-x+1/2, -y+1/2, -z+1/2'
'x, -y+1/2, z+1/2'

loop_
_atom_site_label
_atom_site_type_symbol
_atom_site_fract_x
_atom_site_fract_y
_atom_site_fract_z
_atom_site_U_iso_or_equiv
_atom_site_adp_type
_atom_site_occupancy
_atom_site_site_symmetry_order
_atom_site_calc_flag
_atom_site_refinement_flags_posn
_atom_site_refinement_flags_adp
_atom_site_refinement_flags_occupancy
_atom_site_disorder_assembly
_atom_site_disorder_group
O1 O 0.29770(6) 0.48422(19) 0.22017(5) 0.0397(4) Uani 1 1 d . . . . .
O2 O 0.36940(6) 0.16352(18) 0.27987(6) 0.0386(4) Uani 1 1 d . . . . .
N1 N 0.25115(7) 0.4335(2) 0.28094(7) 0.0346(4) Uani 1 1 d . . . . .
H1 H 0.213746 0.408069 0.259409 0.042 Uiso 1 1 calc R U . . .
O3 O 0.60162(7) 0.6006(2) 0.42553(7) 0.0625(5) Uani 1 1 d . . . . .
N2 N 0.39669(7) 0.8289(2) 0.35087(7) 0.0378(4) Uani 1 1 d . . . . .
H2 H 0.379254 0.914520 0.362814 0.045 Uiso 1 1 calc R U . . .
O4 O 0.30524(9) 1.0115(3) 0.37420(8) 0.0668(5) Uani 1 1 d DG . . . .
H4A H 0.273648 1.024004 0.346802 0.100 Uiso 1 1 d G U . . .
C10 C 0.41427(8) 0.2623(3) 0.29864(7) 0.0290(5) Uani 1 1 d . . . . .
C9 C 0.41380(8) 0.4413(3) 0.31847(7) 0.0273(4) Uani 1 1 d . . . . .
C13 C 0.47376(8) 0.4999(3) 0.34222(7) 0.0285(5) Uani 1 1 d . . . . .
C11 C 0.47964(8) 0.2174(3) 0.30693(7) 0.0297(5) Uani 1 1 d . . . . .
C1 C 0.29920(8) 0.4757(3) 0.26539(8) 0.0304(5) Uani 1 1 d . . . . .
C2 C 0.35417(8) 0.5310(3) 0.31428(7) 0.0291(5) Uani 1 1 d . . . . .
C20 C 0.49382(8) 0.6591(3) 0.37189(7) 0.0306(5) Uani 1 1 d . . . . .
C3 C 0.32931(9) 0.4887(3) 0.35760(8) 0.0303(5) Uani 1 1 d . . . . .
C12 C 0.51599(8) 0.3609(3) 0.33234(7) 0.0313(5) Uani 1 1 d . . . . .
C23 C 0.49179(9) 0.9326(3) 0.41457(8) 0.0339(5) Uani 1 1 d . . . . .
C4 C 0.26793(9) 0.4350(3) 0.33533(8) 0.0330(5) Uani 1 1 d . . . . .
C19 C 0.45615(9) 0.8007(3) 0.37587(8) 0.0319(5) Uani 1 1 d . . . . .
C22 C 0.55167(9) 0.8696(3) 0.43565(8) 0.0366(5) Uani 1 1 d . . . . .
C18 C 0.35745(9) 0.7331(3) 0.30588(8) 0.0363(5) Uani 1 1 d . . . . .
H18A H 0.372695 0.753151 0.276546 0.044 Uiso 1 1 calc R U . . .
H18B H 0.315086 0.782537 0.295592 0.044 Uiso 1 1 calc R U . . .
C14 C 0.50342(9) 0.0698(3) 0.29138(8) 0.0387(5) Uani 1 1 d . . . . .
H14 H 0.477448 -0.026054 0.274478 0.046 Uiso 1 1 calc R U . . .
C17 C 0.57871(9) 0.3574(3) 0.34045(8) 0.0410(6) Uani 1 1 d . . . . .
H17 H 0.604509 0.454756 0.356384 0.049 Uiso 1 1 calc R U . . .
C5 C 0.35717(10) 0.4880(3) 0.41100(8) 0.0402(5) Uani 1 1 d . . . . .
H5 H 0.399393 0.520823 0.426722 0.048 Uiso 1 1 calc R U . . .
C27 C 0.47549(10) 1.0957(3) 0.42872(9) 0.0427(6) Uani 1 1 d . . . . .
H27 H 0.434570 1.140375 0.413658 0.051 Uiso 1 1 calc R U . . .
C21 C 0.55555(9) 0.6948(3) 0.41169(8) 0.0394(5) Uani 1 1 d . . . . .
C8 C 0.23251(10) 0.3864(3) 0.36488(10) 0.0464(6) Uani 1 1 d . . . . .
H8 H 0.190435 0.352240 0.349047 0.056 Uiso 1 1 calc R U . . .
C16 C 0.60327(9) 0.2070(3) 0.32463(8) 0.0479(6) Uani 1 1 d . . . . .
H16 H 0.646361 0.203312 0.330288 0.057 Uiso 1 1 calc R U . . .
C15 C 0.56719(10) 0.0650(3) 0.30123(8) 0.0470(6) Uani 1 1 d . . . . .
H15 H 0.585438 -0.036393 0.291737 0.056 Uiso 1 1 calc R U . . .
C26 C 0.52136(11) 1.1924(3) 0.46593(9) 0.0489(6) Uani 1 1 d . . . . .
H26 H 0.511551 1.305262 0.476477 0.059 Uiso 1 1 calc R U . . .
C24 C 0.59664(10) 0.9637(3) 0.47301(9) 0.0500(6) Uani 1 1 d . . . . .
H24 H 0.637380 0.917925 0.488295 0.060 Uiso 1 1 calc R U . . .
C6 C 0.32233(12) 0.4382(3) 0.44173(10) 0.0520(6) Uani 1 1 d . . . . .
H6 H 0.340883 0.437666 0.478683 0.062 Uiso 1 1 calc R U . . .
C25 C 0.58071(11) 1.1276(3) 0.48774(10) 0.0534(7) Uani 1 1 d . . . . .
H25 H 0.611102 1.195975 0.513182 0.064 Uiso 1 1 calc R U . . .
C7 C 0.26092(12) 0.3896(3) 0.41864(10) 0.0556(7) Uani 1 1 d . . . . .
H7 H 0.237723 0.357730 0.440133 0.067 Uiso 1 1 calc R U . . .
H4B H 0.299(2) 1.068(6) 0.3991(13) 0.18(2) Uiso 1 1 d D . . . .

loop_
_atom_site_aniso_label
_atom_site_aniso_U_11
_atom_site_aniso_U_22
_atom_site_aniso_U_33
_atom_site_aniso_U_23
_atom_site_aniso_U_13
_atom_site_aniso_U_12
O1 0.0373(8) 0.0447(9) 0.0303(9) 0.0006(7) 0.0032(6) -0.0069(7)
O2 0.0294(7) 0.0333(8) 0.0465(9) -0.0051(7) 0.0048(6) -0.0066(7)
N1 0.0227(8) 0.0363(10) 0.0402(11) -0.0031(8) 0.0047(7) -0.0025(8)
O3 0.0341(9) 0.0736(12) 0.0621(12) -0.0284(10) -0.0061(8) 0.0096(9)
N2 0.0367(10) 0.0254(9) 0.0414(11) -0.0026(8) 0.0007(8) 0.0023(8)
O4 0.0606(12) 0.0669(12) 0.0542(13) -0.0140(11) -0.0042(9) 0.0273(10)
C10 0.0283(10) 0.0317(11) 0.0239(11) 0.0012(9) 0.0051(8) -0.0026(9)
C9 0.0259(10) 0.0290(11) 0.0239(11) 0.0029(9) 0.0045(8) -0.0017(9)
C13 0.0277(10) 0.0314(11) 0.0251(11) 0.0027(9) 0.0075(8) -0.0019(9)
C11 0.0289(10) 0.0353(12) 0.0238(11) -0.0013(9) 0.0080(8) -0.0016(9)
C1 0.0271(10) 0.0241(11) 0.0343(13) -0.0004(9) 0.0033(9) 0.0006(9)
C2 0.0276(10) 0.0272(11) 0.0287(11) -0.0008(9) 0.0049(8) -0.0021(9)
C20 0.0281(10) 0.0327(11) 0.0273(11) 0.0002(9) 0.0049(8) -0.0044(9)
C3 0.0337(11) 0.0229(10) 0.0323(12) -0.0027(9) 0.0090(9) 0.0044(9)
C12 0.0294(10) 0.0416(12) 0.0212(11) 0.0012(9) 0.0066(8) 0.0002(9)
C23 0.0390(12) 0.0314(12) 0.0282(12) 0.0005(9) 0.0077(9) -0.0071(10)
C4 0.0319(11) 0.0270(11) 0.0409(13) -0.0030(9) 0.0134(9) 0.0041(9)
C19 0.0312(10) 0.0303(11) 0.0297(12) 0.0030(9) 0.0050(9) -0.0054(9)
C22 0.0355(11) 0.0410(13) 0.0313(12) -0.0069(10) 0.0089(9) -0.0101(10)
C18 0.0322(11) 0.0264(11) 0.0387(13) -0.0001(10) -0.0025(9) -0.0020(9)
C14 0.0391(12) 0.0438(13) 0.0317(12) -0.0086(10) 0.0101(9) -0.0002(11)
C17 0.0295(11) 0.0563(15) 0.0358(13) -0.0080(11) 0.0094(9) -0.0037(11)
C5 0.0424(12) 0.0375(13) 0.0370(14) -0.0040(10) 0.0090(10) 0.0070(10)
C27 0.0515(13) 0.0316(12) 0.0399(14) 0.0005(10) 0.0092(11) -0.0041(11)
C21 0.0290(11) 0.0478(14) 0.0369(13) -0.0088(11) 0.0057(9) -0.0041(11)
C8 0.0417(13) 0.0451(14) 0.0601(17) -0.0041(12) 0.0274(12) 0.0024(11)
C16 0.0294(11) 0.0752(18) 0.0389(13) -0.0129(13) 0.0115(10) 0.0056(12)
C15 0.0424(13) 0.0622(16) 0.0358(14) -0.0120(12) 0.0127(10) 0.0110(12)
C26 0.0648(16) 0.0339(13) 0.0460(15) -0.0095(11) 0.0165(12) -0.0107(12)
C24 0.0386(12) 0.0556(16) 0.0506(15) -0.0173(13) 0.0088(11) -0.0131(12)
C6 0.0706(17) 0.0513(15) 0.0381(14) 0.0000(12) 0.0237(13) 0.0101(14)
C25 0.0513(15) 0.0544(16) 0.0492(16) -0.0207(13) 0.0105(12) -0.0216(13)
C7 0.0685(17) 0.0551(16) 0.0585(18) -0.0009(13) 0.0413(14) 0.0036(14)

loop_
_atom_type_symbol
_atom_type_description
_atom_type_scat_dispersion_real
_atom_type_scat_dispersion_imag
_atom_type_scat_source
C C 0.0033 0.0016 'International Tables Vol C Tables 4.2.6.8 and 6.1.1.4'
H H 0.0000 0.0000 'International Tables Vol C Tables 4.2.6.8 and 6.1.1.4'
N N 0.0061 0.0033 'International Tables Vol C Tables 4.2.6.8 and 6.1.1.4'
O O 0.0106 0.0060 'International Tables Vol C Tables 4.2.6.8 and 6.1.1.4'

loop_
_geom_angle_atom_site_label_1
_geom_angle_atom_site_label_2
_geom_angle_atom_site_label_3
_geom_angle
_geom_angle_site_symmetry_1
_geom_angle_site_symmetry_3
_geom_angle_publ_flag
C1 N1 H1 124.0 . . ?
C1 N1 C4 111.99(16) . . ?
C4 N1 H1 124.0 . . ?
C19 N2 H2 116.8 . . ?
C19 N2 C18 126.38(18) . . ?
C18 N2 H2 116.8 . . ?
H4A O4 H4B 108.6 . . ?
O2 C10 C9 127.04(17) . . ?
O2 C10 C11 125.92(18) . . ?
C9 C10 C11 107.01(16) . . ?
C10 C9 C2 120.92(16) . . ?
C13 C9 C10 109.70(16) . . ?
C13 C9 C2 129.28(18) . . ?
C9 C13 C20 127.53(18) . . ?
C9 C13 C12 107.10(17) . . ?
C20 C13 C12 125.36(16) . . ?
C12 C11 C10 107.55(17) . . ?
C14 C11 C10 129.15(18) . . ?
C14 C11 C12 123.22(17) . . ?
O1 C1 N1 125.93(18) . . ?
O1 C1 C2 125.87(17) . . ?
N1 C1 C2 107.89(17) . . ?
C9 C2 C1 113.57(16) . . ?
C9 C2 C3 115.33(16) . . ?
C9 C2 C18 111.43(16) . . ?
C1 C2 C18 101.84(15) . . ?
C3 C2 C1 101.53(15) . . ?
C3 C2 C18 111.97(17) . . ?
C13 C20 C21 127.27(18) . . ?
C19 C20 C13 126.44(17) . . ?
C19 C20 C21 105.47(17) . . ?
C4 C3 C2 108.66(17) . . ?
C5 C3 C2 131.64(18) . . ?
C5 C3 C4 119.62(19) . . ?
C11 C12 C13 108.24(16) . . ?
C17 C12 C13 133.03(19) . . ?
C17 C12 C11 118.58(19) . . ?
C22 C23 C19 107.14(18) . . ?
C27 C23 C19 131.55(19) . . ?
C27 C23 C22 121.23(19) . . ?
C3 C4 N1 109.47(17) . . ?
C8 C4 N1 127.98(19) . . ?
C8 C4 C3 122.5(2) . . ?
N2 C19 C20 129.89(18) . . ?
N2 C19 C23 118.88(18) . . ?
C20 C19 C23 111.23(16) . . ?
C23 C22 C21 108.90(17) . . ?
C24 C22 C23 121.3(2) . . ?
C24 C22 C21 129.8(2) . . ?
N2 C18 C2 114.55(16) . . ?
N2 C18 H18A 108.6 . . ?
N2 C18 H18B 108.6 . . ?
C2 C18 H18A 108.6 . . ?
C2 C18 H18B 108.6 . . ?
H18A C18 H18B 107.6 . . ?
C11 C14 H14 121.1 . . ?
C11 C14 C15 117.8(2) . . ?
C15 C14 H14 121.1 . . ?
C12 C17 H17 120.8 . . ?
C12 C17 C16 118.4(2) . . ?
C16 C17 H17 120.8 . . ?
C3 C5 H5 120.6 . . ?
C3 C5 C6 118.9(2) . . ?
C6 C5 H5 120.6 . . ?
C23 C27 H27 121.3 . . ?
C23 C27 C26 117.4(2) . . ?
C26 C27 H27 121.3 . . ?
O3 C21 C20 129.0(2) . . ?
O3 C21 C22 123.76(19) . . ?
C20 C21 C22 107.13(17) . . ?
C4 C8 H8 121.4 . . ?
C4 C8 C7 117.1(2) . . ?
C7 C8 H8 121.4 . . ?
C17 C16 H16 118.9 . . ?
C15 C16 C17 122.17(19) . . ?
C15 C16 H16 118.9 . . ?
C14 C15 H15 120.1 . . ?
C16 C15 C14 119.8(2) . . ?
C16 C15 H15 120.1 . . ?
C27 C26 H26 119.4 . . ?
C25 C26 C27 121.3(2) . . ?
C25 C26 H26 119.4 . . ?
C22 C24 H24 121.0 . . ?
C22 C24 C25 117.9(2) . . ?
C25 C24 H24 121.0 . . ?
C5 C6 H6 119.8 . . ?
C7 C6 C5 120.4(2) . . ?
C7 C6 H6 119.8 . . ?
C26 C25 C24 120.8(2) . . ?
C26 C25 H25 119.6 . . ?
C24 C25 H25 119.6 . . ?
C8 C7 H7 119.3 . . ?
C6 C7 C8 121.5(2) . . ?
C6 C7 H7 119.3 . . ?

loop_
_geom_bond_atom_site_label_1
_geom_bond_atom_site_label_2
_geom_bond_distance
_geom_bond_site_symmetry_2
_geom_bond_publ_flag
O1 C1 1.224(2) . ?
O2 C10 1.232(2) . ?
N1 H1 0.8800 . ?
N1 C1 1.352(2) . ?
N1 C4 1.399(3) . ?
O3 C21 1.223(2) . ?
N2 H2 0.8800 . ?
N2 C19 1.319(2) . ?
N2 C18 1.443(2) . ?
O4 H4A 0.8497 . ?
O4 H4B 0.853(19) . ?
C10 C9 1.456(3) . ?
C10 C11 1.481(3) . ?
C9 C13 1.379(3) . ?
C9 C2 1.499(3) . ?
C13 C20 1.433(3) . ?
C13 C12 1.516(3) . ?
C11 C12 1.397(3) . ?
C11 C14 1.370(3) . ?
C1 C2 1.546(3) . ?
C2 C3 1.514(3) . ?
C2 C18 1.547(3) . ?
C20 C19 1.403(3) . ?
C20 C21 1.485(3) . ?
C3 C4 1.392(3) . ?
C3 C5 1.375(3) . ?
C12 C17 1.383(3) . ?
C23 C19 1.477(3) . ?
C23 C22 1.382(3) . ?
C23 C27 1.380(3) . ?
C4 C8 1.379(3) . ?
C22 C21 1.488(3) . ?
C22 C24 1.374(3) . ?
C18 H18A 0.9900 . ?
C18 H18B 0.9900 . ?
C14 H14 0.9500 . ?
C14 C15 1.399(3) . ?
C17 H17 0.9500 . ?
C17 C16 1.400(3) . ?
C5 H5 0.9500 . ?
C5 C6 1.397(3) . ?
C27 H27 0.9500 . ?
C27 C26 1.392(3) . ?
C8 H8 0.9500 . ?
C8 C7 1.385(3) . ?
C16 H16 0.9500 . ?
C16 C15 1.371(3) . ?
C15 H15 0.9500 . ?
C26 H26 0.9500 . ?
C26 C25 1.378(3) . ?
C24 H24 0.9500 . ?
C24 C25 1.388(3) . ?
C6 H6 0.9500 . ?
C6 C7 1.384(3) . ?
C25 H25 0.9500 . ?
C7 H7 0.9500 . ?

loop_
_geom_torsion_atom_site_label_1
_geom_torsion_atom_site_label_2
_geom_torsion_atom_site_label_3
_geom_torsion_atom_site_label_4
_geom_torsion
_geom_torsion_site_symmetry_1
_geom_torsion_site_symmetry_2
_geom_torsion_site_symmetry_3
_geom_torsion_site_symmetry_4
_geom_torsion_publ_flag
O1 C1 C2 C9 -55.0(3) . . . . ?
O1 C1 C2 C3 -179.38(19) . . . . ?
O1 C1 C2 C18 65.0(2) . . . . ?
O2 C10 C9 C13 172.42(19) . . . . ?
O2 C10 C9 C2 -4.3(3) . . . . ?
O2 C10 C11 C12 -175.84(18) . . . . ?
O2 C10 C11 C14 7.3(3) . . . . ?
N1 C1 C2 C9 131.13(17) . . . . ?
N1 C1 C2 C3 6.7(2) . . . . ?
N1 C1 C2 C18 -108.94(18) . . . . ?
N1 C4 C8 C7 176.2(2) . . . . ?
C10 C9 C13 C20 -172.11(19) . . . . ?
C10 C9 C13 C12 6.5(2) . . . . ?
C10 C9 C2 C1 -31.9(2) . . . . ?
C10 C9 C2 C3 84.7(2) . . . . ?
C10 C9 C2 C18 -146.22(18) . . . . ?
C10 C11 C12 C13 1.6(2) . . . . ?
C10 C11 C12 C17 -174.45(17) . . . . ?
C10 C11 C14 C15 175.8(2) . . . . ?
C9 C10 C11 C12 2.2(2) . . . . ?
C9 C10 C11 C14 -174.62(19) . . . . ?
C9 C13 C20 C19 -10.8(3) . . . . ?
C9 C13 C20 C21 157.3(2) . . . . ?
C9 C13 C12 C11 -5.1(2) . . . . ?
C9 C13 C12 C17 170.2(2) . . . . ?
C9 C2 C3 C4 -128.27(18) . . . . ?
C9 C2 C3 C5 48.5(3) . . . . ?
C9 C2 C18 N2 -70.7(2) . . . . ?
C13 C9 C2 C1 152.12(19) . . . . ?
C13 C9 C2 C3 -91.3(2) . . . . ?
C13 C9 C2 C18 37.8(3) . . . . ?
C13 C20 C19 N2 -6.6(3) . . . . ?
C13 C20 C19 C23 173.47(18) . . . . ?
C13 C20 C21 O3 3.1(4) . . . . ?
C13 C20 C21 C22 -173.83(19) . . . . ?
C13 C12 C17 C16 -177.4(2) . . . . ?
C11 C10 C9 C13 -5.6(2) . . . . ?
C11 C10 C9 C2 177.70(16) . . . . ?
C11 C12 C17 C16 -2.5(3) . . . . ?
C11 C14 C15 C16 -1.5(3) . . . . ?
C1 N1 C4 C3 2.9(2) . . . . ?
C1 N1 C4 C8 -174.8(2) . . . . ?
C1 C2 C3 C4 -5.0(2) . . . . ?
C1 C2 C3 C5 171.7(2) . . . . ?
C1 C2 C18 N2 167.85(16) . . . . ?
C2 C9 C13 C20 4.2(3) . . . . ?
C2 C9 C13 C12 -177.15(18) . . . . ?
C2 C3 C4 N1 1.8(2) . . . . ?
C2 C3 C4 C8 179.68(19) . . . . ?
C2 C3 C5 C6 -178.4(2) . . . . ?
C20 C13 C12 C11 173.55(18) . . . . ?
C20 C13 C12 C17 -11.2(3) . . . . ?
C3 C2 C18 N2 60.1(2) . . . . ?
C3 C4 C8 C7 -1.2(3) . . . . ?
C3 C5 C6 C7 0.3(3) . . . . ?
C12 C13 C20 C19 170.84(18) . . . . ?
C12 C13 C20 C21 -21.1(3) . . . . ?
C12 C11 C14 C15 -0.6(3) . . . . ?
C12 C17 C16 C15 0.4(3) . . . . ?
C23 C22 C21 O3 -174.2(2) . . . . ?
C23 C22 C21 C20 3.0(2) . . . . ?
C23 C22 C24 C25 -2.2(3) . . . . ?
C23 C27 C26 C25 0.0(3) . . . . ?
C4 N1 C1 O1 179.9(2) . . . . ?
C4 N1 C1 C2 -6.2(2) . . . . ?
C4 C3 C5 C6 -1.9(3) . . . . ?
C4 C8 C7 C6 -0.5(4) . . . . ?
C19 N2 C18 C2 58.1(3) . . . . ?
C19 C20 C21 O3 173.2(2) . . . . ?
C19 C20 C21 C22 -3.7(2) . . . . ?
C19 C23 C22 C21 -1.0(2) . . . . ?
C19 C23 C22 C24 179.6(2) . . . . ?
C19 C23 C27 C26 -177.6(2) . . . . ?
C22 C23 C19 N2 178.57(19) . . . . ?
C22 C23 C19 C20 -1.5(2) . . . . ?
C22 C23 C27 C26 -1.5(3) . . . . ?
C22 C24 C25 C26 0.8(4) . . . . ?
C18 N2 C19 C20 -11.7(3) . . . . ?
C18 N2 C19 C23 168.25(18) . . . . ?
C18 C2 C3 C4 102.91(18) . . . . ?
C18 C2 C3 C5 -80.3(3) . . . . ?
C14 C11 C12 C13 178.70(18) . . . . ?
C14 C11 C12 C17 2.6(3) . . . . ?
C17 C16 C15 C14 1.6(4) . . . . ?
C5 C3 C4 N1 -175.44(18) . . . . ?
C5 C3 C4 C8 2.4(3) . . . . ?
C5 C6 C7 C8 0.9(4) . . . . ?
C27 C23 C19 N2 -4.9(3) . . . . ?
C27 C23 C19 C20 175.1(2) . . . . ?
C27 C23 C22 C21 -177.97(19) . . . . ?
C27 C23 C22 C24 2.6(3) . . . . ?
C27 C26 C25 C24 0.3(4) . . . . ?
C21 C20 C19 N2 -176.8(2) . . . . ?
C21 C20 C19 C23 3.3(2) . . . . ?
C21 C22 C24 C25 178.5(2) . . . . ?
C24 C22 C21 O3 5.1(4) . . . . ?
C24 C22 C21 C20 -177.7(2) . . . . ?

loop_
_smtbx_masks_void_nr
_smtbx_masks_void_average_x
_smtbx_masks_void_average_y
_smtbx_masks_void_average_z
_smtbx_masks_void_volume
_smtbx_masks_void_count_electrons
_smtbx_masks_void_content
1 0.250 -0.122 0.500 118.6 29.5 '2 C1H4O'
2 0.250 0.622 0.000 118.6 29.5 '2 C1H4O'
3 0.750 0.378 1.000 118.6 29.5 '2 C1H4O'
4 0.750 0.122 0.500 118.6 29.5 '2 C1H4O'
